data_1552884
loop_
_publ_author_name
'Nickerson, Leslie A.'
'Bergstrom, Benjamin D.'
'Gao, Mingchun'
'Shiue, Yuan-Shin'
'Laconsay, Croix J.'
'Culberson, Matthew R.'
'Knauss, Walker A.'
'Fettinger, James C.'
'Tantillo, Dean J.'
'Shaw, Jared T.'

_publ_section_title
;
 Enantioselective synthesis of isochromans and tetrahydroisoquinolines by
 C-H insertion of donor/donor carbenes.
;
_journal_issue 2
_journal_name_full 'Chemical science'
_journal_page_first 494
_journal_page_last 498
_journal_paper_doi 10.1039/c9sc05111b
_journal_volume 11
_journal_year 2020
_chemical_absolute_configuration ad
_chemical_formula_moiety 'C23 H20 O'
_chemical_formula_sum 'C23 H20 O'
_chemical_formula_weight 312.39
_space_group_crystal_system monoclinic
_space_group_IT_number 5
_space_group_name_Hall 'I 2y'
_space_group_name_H-M_alt 'I 1 2 1'
_atom_sites_solution_hydrogens difmap
_audit_creation_method SHELXL-2018/3
_audit_update_record
;
2019-06-28 deposited with the CCDC.	2019-11-11 downloaded from the CCDC.
;
_cell_angle_alpha 90
_cell_angle_beta 111.6606(19)
_cell_angle_gamma 90
_cell_formula_units_Z 4
_cell_length_a 17.3724(8)
_cell_length_b 5.5677(3)
_cell_length_c 18.8919(12)
_cell_measurement_reflns_used 6581
_cell_measurement_temperature 90(2)
_cell_measurement_theta_max 69.29
_cell_measurement_theta_min 4.35
_cell_volume 1698.27(16)
_computing_cell_refinement 'SAINT (8.38a) (Bruker, 2017)'
_computing_data_collection 'Apex2 (2014.9-1) (Bruker, 2014)'
_computing_data_reduction 'SAINT (8.38a) (Bruker, 2017)'
_computing_molecular_graphics 'Bruker SHELXTL'
_computing_publication_material 'Bruker SHELXTL'
_computing_structure_refinement 'SHELXL-2018/3 (Sheldrick, 2018)'
_computing_structure_solution 'SHELXT (Sheldrick, 2014)'
_diffrn_ambient_temperature 90(2)
_diffrn_measured_fraction_theta_full 0.991
_diffrn_measured_fraction_theta_max 0.978
_diffrn_measurement_device_type 'Bruker APEX-II CCD'
_diffrn_measurement_method '\f and \w scans'
_diffrn_radiation_type CuK\a
_diffrn_radiation_wavelength 1.54178
_diffrn_reflns_av_R_equivalents 0.0156
_diffrn_reflns_av_unetI/netI 0.0265
_diffrn_reflns_Laue_measured_fraction_full 0.991
_diffrn_reflns_Laue_measured_fraction_max 0.978
_diffrn_reflns_limit_h_max 20
_diffrn_reflns_limit_h_min -20
_diffrn_reflns_limit_k_max 6
_diffrn_reflns_limit_k_min -6
_diffrn_reflns_limit_l_max 22
_diffrn_reflns_limit_l_min -22
_diffrn_reflns_number 4368
_diffrn_reflns_point_group_measured_fraction_full 0.961
_diffrn_reflns_point_group_measured_fraction_max 0.944
_diffrn_reflns_theta_full 67.679
_diffrn_reflns_theta_max 69.279
_diffrn_reflns_theta_min 2.956
_exptl_absorpt_coefficient_mu 0.562
_exptl_absorpt_correction_T_max 0.9369
_exptl_absorpt_correction_T_min 0.8379
_exptl_absorpt_correction_type multi-scan
_exptl_absorpt_process_details 'SADABS 2016/2 (Sheldrick, 2016)'
_exptl_crystal_colour Colorless
_exptl_crystal_density_diffrn 1.222
_exptl_crystal_description Plate
_exptl_crystal_F_000 664
_exptl_crystal_size_max 0.240
_exptl_crystal_size_mid 0.167
_exptl_crystal_size_min 0.062
_refine_diff_density_max 0.372
_refine_diff_density_min -0.151
_refine_diff_density_rms 0.031
_refine_ls_abs_structure_details
; 
 Flack x determined using 1233 quotients [(I+)-(I-)]/[(I+)+(I-)] 
 (Parsons, Flack and Wagner, Acta Cryst. B69 (2013) 249-259). 
;
_refine_ls_abs_structure_Flack 0.05(15)
_refine_ls_extinction_method none
_refine_ls_goodness_of_fit_ref 1.040
_refine_ls_hydrogen_treatment refall
_refine_ls_matrix_type full
_refine_ls_number_parameters 297
_refine_ls_number_reflns 2996
_refine_ls_number_restraints 1
_refine_ls_restrained_S_all 1.040
_refine_ls_R_factor_all 0.0308
_refine_ls_R_factor_gt 0.0301
_refine_ls_shift/su_max 0.000
_refine_ls_shift/su_mean 0.000
_refine_ls_structure_factor_coef Fsqd
_refine_ls_weighting_details 'w=1/[\s^2^(Fo^2^)+(0.0509P)^2^+0.4204P] where P=(Fo^2^+2Fc^2^)/3'
_refine_ls_weighting_scheme calc
_refine_ls_wR_factor_gt 0.0792
_refine_ls_wR_factor_ref 0.0800
_reflns_Friedel_coverage 0.738
_reflns_Friedel_fraction_full 0.924
_reflns_Friedel_fraction_max 0.902
_reflns_number_gt 2931
_reflns_number_total 2996
_reflns_threshold_expression 'I > 2\s(I)'
_cod_data_source_file c9sc05111b3.cif
_cod_data_source_block JF2822FMI
_cod_depositor_comments
;
The following automatic conversions were performed:

data item '_exptl_absorpt_correction_type' value 'Multi-scan' was
changed to 'multi-scan' in accordance with the
/home/data/users/saulius/crontab/automatic-downloads/rss-feeds/RSC/lib/dictionaries/cif_core.dic
dictionary named 'cif_core.dic' version 2.4.2 last updated on
2011-04-26.

Automatic conversion script
Id: cif_fix_values 6909 2019-04-08 15:41:33Z antanas 

 Adding full bibliography for 1552883--1552886.cif.

 Adding full bibliography for 1552883--1552886.cif.
;
_cod_original_sg_symbol_H-M 'I 2'
_cod_database_code 1552884
_shelx_shelxl_version_number 2018/3
_shelx_space_group_comment
; 
The symmetry employed for this shelxl refinement is uniquely defined 
by the following loop, which should always be used as a source of 
symmetry information in preference to the above space-group names. 
They are only intended as comments. 
;
_shelx_estimated_absorpt_t_min 0.877
_shelx_estimated_absorpt_t_max 0.966

loop_
_space_group_symop_operation_xyz
'x, y, z'
'-x, y, -z'
'x+1/2, y+1/2, z+1/2'
'-x+1/2, y+1/2, -z+1/2'

loop_
_atom_site_label
_atom_site_type_symbol
_atom_site_fract_x
_atom_site_fract_y
_atom_site_fract_z
_atom_site_U_iso_or_equiv
_atom_site_adp_type
_atom_site_occupancy
_atom_site_site_symmetry_order
_atom_site_calc_flag
C1 C 0.88223(11) 0.5106(3) 0.54787(10) 0.0255(4) Uani 1 1 d
H1 H 0.9380(13) 0.437(4) 0.5713(11) 0.021(5) Uiso 1 1 d
O1 O 0.88625(7) 0.7507(3) 0.57540(7) 0.0261(3) Uani 1 1 d
C2 C 0.92784(11) 0.7543(4) 0.65604(10) 0.0261(4) Uani 1 1 d
H2A H 0.9866(14) 0.712(4) 0.6680(11) 0.024(5) Uiso 1 1 d
H2B H 0.9244(13) 0.926(5) 0.6719(12) 0.025(5) Uiso 1 1 d
C3 C 0.89045(10) 0.5850(3) 0.69635(10) 0.0234(4) Uani 1 1 d
C4 C 0.90622(11) 0.6145(4) 0.77376(11) 0.0276(4) Uani 1 1 d
H4 H 0.9379(15) 0.757(5) 0.7984(13) 0.036(6) Uiso 1 1 d
C5 C 0.87671(12) 0.4529(4) 0.81303(10) 0.0304(4) Uani 1 1 d
H5 H 0.8886(13) 0.471(4) 0.8681(12) 0.027(5) Uiso 1 1 d
C6 C 0.82925(12) 0.2573(4) 0.77471(10) 0.0291(4) Uani 1 1 d
H6 H 0.8071(13) 0.147(4) 0.8011(12) 0.022(5) Uiso 1 1 d
C7 C 0.81161(11) 0.2306(4) 0.69734(10) 0.0259(4) Uani 1 1 d
H7 H 0.7764(14) 0.089(4) 0.6699(12) 0.028(5) Uiso 1 1 d
C8 C 0.84211(10) 0.3916(3) 0.65750(10) 0.0228(4) Uani 1 1 d
C9 C 0.82173(11) 0.3586(3) 0.57255(10) 0.0234(4) Uani 1 1 d
H9 H 0.8334(12) 0.188(4) 0.5630(11) 0.016(5) Uiso 1 1 d
C10 C 0.86022(11) 0.5221(4) 0.46330(10) 0.0275(4) Uani 1 1 d
H10 H 0.8238(15) 0.651(5) 0.4373(14) 0.039(6) Uiso 1 1 d
C11 C 0.88890(11) 0.3643(4) 0.42653(10) 0.0267(4) Uani 1 1 d
H11 H 0.9263(15) 0.233(5) 0.4574(13) 0.037(6) Uiso 1 1 d
C12 C 0.87463(10) 0.3555(3) 0.34463(10) 0.0250(4) Uani 1 1 d
C13 C 0.90741(12) 0.1629(4) 0.31792(11) 0.0292(4) Uani 1 1 d
H13 H 0.9385(14) 0.037(5) 0.3536(13) 0.029(6) Uiso 1 1 d
C14 C 0.89810(12) 0.1463(4) 0.24194(10) 0.0293(4) Uani 1 1 d
H14 H 0.9216(15) 0.007(5) 0.2249(13) 0.035(6) Uiso 1 1 d
C15 C 0.85606(11) 0.3248(4) 0.19110(10) 0.0283(4) Uani 1 1 d
H15 H 0.8507(13) 0.312(4) 0.1394(13) 0.028(6) Uiso 1 1 d
C16 C 0.82332(11) 0.5179(4) 0.21700(11) 0.0286(4) Uani 1 1 d
H16 H 0.7918(14) 0.646(5) 0.1808(13) 0.031(6) Uiso 1 1 d
C17 C 0.83217(11) 0.5329(4) 0.29272(11) 0.0272(4) Uani 1 1 d
H17 H 0.8113(14) 0.658(5) 0.3089(13) 0.029(6) Uiso 1 1 d
C18 C 0.73120(11) 0.4108(3) 0.52672(9) 0.0227(4) Uani 1 1 d
C19 C 0.68483(11) 0.2462(4) 0.47256(10) 0.0275(4) Uani 1 1 d
H19 H 0.7108(13) 0.098(4) 0.4659(12) 0.026(5) Uiso 1 1 d
C20 C 0.60115(12) 0.2858(4) 0.43019(11) 0.0302(4) Uani 1 1 d
H20 H 0.5703(15) 0.167(5) 0.3949(14) 0.038(6) Uiso 1 1 d
C21 C 0.56319(11) 0.4930(4) 0.44119(10) 0.0282(4) Uani 1 1 d
H21 H 0.5025(15) 0.524(4) 0.4107(13) 0.032(6) Uiso 1 1 d
C22 C 0.60912(11) 0.6609(4) 0.49455(10) 0.0270(4) Uani 1 1 d
H22 H 0.5856(13) 0.803(4) 0.5035(12) 0.024(5) Uiso 1 1 d
C23 C 0.69226(11) 0.6195(4) 0.53706(10) 0.0249(4) Uani 1 1 d
H23 H 0.7245(14) 0.737(5) 0.5746(13) 0.035(6) Uiso 1 1 d

loop_
_atom_site_aniso_label
_atom_site_aniso_U_11
_atom_site_aniso_U_22
_atom_site_aniso_U_33
_atom_site_aniso_U_23
_atom_site_aniso_U_13
_atom_site_aniso_U_12
C1 0.0222(8) 0.0286(10) 0.0263(9) 0.0012(8) 0.0096(7) 0.0031(8)
O1 0.0254(6) 0.0276(7) 0.0250(6) 0.0010(5) 0.0090(5) -0.0010(5)
C2 0.0208(9) 0.0290(10) 0.0264(9) -0.0013(8) 0.0062(7) -0.0014(8)
C3 0.0177(7) 0.0254(9) 0.0245(8) 0.0004(7) 0.0049(6) 0.0033(7)
C4 0.0226(8) 0.0301(10) 0.0254(9) -0.0025(8) 0.0033(7) 0.0008(8)
C5 0.0290(9) 0.0387(11) 0.0214(8) 0.0004(8) 0.0070(7) 0.0050(8)
C6 0.0296(9) 0.0311(10) 0.0282(9) 0.0058(9) 0.0124(7) 0.0042(9)
C7 0.0242(8) 0.0259(9) 0.0270(9) 0.0003(8) 0.0090(7) -0.0003(8)
C8 0.0194(8) 0.0244(9) 0.0233(8) 0.0005(7) 0.0063(6) 0.0035(7)
C9 0.0222(8) 0.0248(9) 0.0231(8) -0.0021(7) 0.0082(7) 0.0010(7)
C10 0.0237(8) 0.0326(10) 0.0277(9) 0.0016(8) 0.0114(7) 0.0008(8)
C11 0.0222(8) 0.0309(10) 0.0264(9) 0.0005(8) 0.0081(7) 0.0007(8)
C12 0.0190(8) 0.0298(10) 0.0266(9) -0.0017(8) 0.0087(7) -0.0030(8)
C13 0.0282(9) 0.0316(10) 0.0271(9) 0.0027(8) 0.0094(7) 0.0053(8)
C14 0.0299(9) 0.0315(10) 0.0280(9) -0.0021(8) 0.0122(7) 0.0040(8)
C15 0.0270(9) 0.0351(10) 0.0240(9) 0.0006(8) 0.0109(7) -0.0011(8)
C16 0.0259(8) 0.0304(10) 0.0298(9) 0.0055(8) 0.0106(7) 0.0018(8)
C17 0.0246(8) 0.0270(9) 0.0326(10) -0.0022(8) 0.0137(7) 0.0003(8)
C18 0.0227(8) 0.0272(9) 0.0194(8) 0.0006(7) 0.0091(6) -0.0019(7)
C19 0.0265(9) 0.0287(9) 0.0258(8) -0.0033(8) 0.0081(7) 0.0008(8)
C20 0.0271(9) 0.0336(11) 0.0265(9) -0.0070(8) 0.0058(8) -0.0032(8)
C21 0.0231(8) 0.0372(11) 0.0230(8) 0.0002(8) 0.0071(7) 0.0002(8)
C22 0.0265(9) 0.0315(10) 0.0244(8) -0.0029(7) 0.0109(7) 0.0038(8)
C23 0.0247(8) 0.0281(9) 0.0214(8) -0.0043(7) 0.0081(7) -0.0015(8)

loop_
_atom_type_symbol
_atom_type_description
_atom_type_scat_dispersion_real
_atom_type_scat_dispersion_imag
_atom_type_scat_source
C C 0.0181 0.0091 'International Tables Vol C Tables 4.2.6.8 and 6.1.1.4'
H H 0.0000 0.0000 'International Tables Vol C Tables 4.2.6.8 and 6.1.1.4'
O O 0.0492 0.0322 'International Tables Vol C Tables 4.2.6.8 and 6.1.1.4'

loop_
_geom_angle_atom_site_label_1
_geom_angle_atom_site_label_2
_geom_angle_atom_site_label_3
_geom_angle
O1 C1 C10 107.87(15)
O1 C1 C9 110.45(14)
C10 C1 C9 114.17(15)
O1 C1 H1 108.4(13)
C10 C1 H1 108.4(12)
C9 C1 H1 107.4(12)
C2 O1 C1 109.87(14)
O1 C2 C3 112.95(15)
O1 C2 H2A 108.3(12)
C3 C2 H2A 109.8(13)
O1 C2 H2B 105.6(12)
C3 C2 H2B 111.1(13)
H2A C2 H2B 109.1(18)
C4 C3 C8 119.32(17)
C4 C3 C2 120.22(16)
C8 C3 C2 120.42(16)
C5 C4 C3 121.24(18)
C5 C4 H4 121.9(14)
C3 C4 H4 116.9(15)
C4 C5 C6 119.69(17)
C4 C5 H5 121.6(14)
C6 C5 H5 118.7(14)
C7 C6 C5 119.28(18)
C7 C6 H6 120.4(13)
C5 C6 H6 120.2(13)
C6 C7 C8 121.32(18)
C6 C7 H7 118.6(13)
C8 C7 H7 120.1(13)
C7 C8 C3 119.13(16)
C7 C8 C9 120.33(16)
C3 C8 C9 120.54(16)
C18 C9 C8 111.56(14)
C18 C9 C1 113.53(15)
C8 C9 C1 109.40(14)
C18 C9 H9 108.4(11)
C8 C9 H9 108.7(11)
C1 C9 H9 104.9(11)
C11 C10 C1 122.15(17)
C11 C10 H10 122.0(15)
C1 C10 H10 115.8(15)
C10 C11 C12 128.43(17)
C10 C11 H11 117.7(14)
C12 C11 H11 113.9(14)
C13 C12 C17 118.09(16)
C13 C12 C11 118.21(17)
C17 C12 C11 123.67(17)
C14 C13 C12 121.26(18)
C14 C13 H13 119.0(14)
C12 C13 H13 119.7(14)
C13 C14 C15 119.95(18)
C13 C14 H14 119.1(13)
C15 C14 H14 120.9(13)
C16 C15 C14 119.37(17)
C16 C15 H15 121.5(14)
C14 C15 H15 119.1(14)
C17 C16 C15 120.51(18)
C17 C16 H16 119.2(14)
C15 C16 H16 120.2(14)
C16 C17 C12 120.81(18)
C16 C17 H17 119.9(15)
C12 C17 H17 119.3(15)
C19 C18 C23 118.28(16)
C19 C18 C9 119.44(17)
C23 C18 C9 122.27(16)
C18 C19 C20 121.14(19)
C18 C19 H19 119.1(12)
C20 C19 H19 119.7(12)
C21 C20 C19 120.00(18)
C21 C20 H20 120.5(15)
C19 C20 H20 119.5(15)
C20 C21 C22 119.49(17)
C20 C21 H21 120.6(14)
C22 C21 H21 119.9(14)
C23 C22 C21 120.25(18)
C23 C22 H22 117.9(13)
C21 C22 H22 121.9(13)
C22 C23 C18 120.82(17)
C22 C23 H23 120.3(14)
C18 C23 H23 118.9(14)

loop_
_geom_bond_atom_site_label_1
_geom_bond_atom_site_label_2
_geom_bond_distance
C1 O1 1.427(2)
C1 C10 1.501(2)
C1 C9 1.549(2)
C1 H1 0.99(2)
O1 C2 1.425(2)
C2 C3 1.502(3)
C2 H2A 0.99(2)
C2 H2B 1.01(3)
C3 C4 1.395(3)
C3 C8 1.396(2)
C4 C5 1.380(3)
C4 H4 0.98(3)
C5 C6 1.396(3)
C5 H5 0.99(2)
C6 C7 1.386(2)
C6 H6 0.96(2)
C7 C8 1.395(3)
C7 H7 1.01(2)
C8 C9 1.522(2)
C9 C18 1.517(2)
C9 H9 1.00(2)
C10 C11 1.326(3)
C10 H10 0.96(3)
C11 C12 1.475(2)
C11 H11 1.01(3)
C12 C13 1.393(3)
C12 C17 1.395(3)
C13 C14 1.387(3)
C13 H13 0.99(2)
C14 C15 1.388(3)
C14 H14 0.98(3)
C15 C16 1.387(3)
C15 H15 0.95(2)
C16 C17 1.384(3)
C16 H16 1.00(2)
C17 H17 0.89(3)
C18 C19 1.388(3)
C18 C23 1.394(3)
C19 C20 1.394(3)
C19 H19 0.97(2)
C20 C21 1.382(3)
C20 H20 0.95(3)
C21 C22 1.390(3)
C21 H21 1.01(2)
C22 C23 1.389(3)
C22 H22 0.93(2)
C23 H23 0.98(3)

loop_
_geom_hbond_atom_site_label_D
_geom_hbond_atom_site_label_H
_geom_hbond_atom_site_label_A
_geom_hbond_distance_DH
_geom_hbond_distance_HA
_geom_hbond_distance_DA
_geom_hbond_angle_DHA
_geom_hbond_site_symmetry_A
_geom_hbond_publ_flag
C9 H9 O1 1.00(2) 2.58(2) 3.560(2) 165.3(15) 1_545 yes

loop_
_geom_torsion_atom_site_label_1
_geom_torsion_atom_site_label_2
_geom_torsion_atom_site_label_3
_geom_torsion_atom_site_label_4
_geom_torsion
C10 C1 O1 C2 -164.53(13)
C9 C1 O1 C2 70.07(18)
C1 O1 C2 C3 -54.09(19)
O1 C2 C3 C4 -160.97(16)
O1 C2 C3 C8 21.4(2)
C8 C3 C4 C5 1.7(3)
C2 C3 C4 C5 -176.03(17)
C3 C4 C5 C6 -0.8(3)
C4 C5 C6 C7 -0.9(3)
C5 C6 C7 C8 1.7(3)
C6 C7 C8 C3 -0.8(3)
C6 C7 C8 C9 -179.87(16)
C4 C3 C8 C7 -0.8(2)
C2 C3 C8 C7 176.85(16)
C4 C3 C8 C9 178.21(16)
C2 C3 C8 C9 -4.1(2)
C7 C8 C9 C18 70.0(2)
C3 C8 C9 C18 -109.04(18)
C7 C8 C9 C1 -163.56(16)
C3 C8 C9 C1 17.4(2)
O1 C1 C9 C18 75.86(19)
C10 C1 C9 C18 -45.9(2)
O1 C1 C9 C8 -49.47(18)
C10 C1 C9 C8 -171.22(15)
O1 C1 C10 C11 146.39(18)
C9 C1 C10 C11 -90.4(2)
C1 C10 C11 C12 -178.39(17)
C10 C11 C12 C13 -176.18(19)
C10 C11 C12 C17 5.7(3)
C17 C12 C13 C14 -0.2(3)
C11 C12 C13 C14 -178.39(17)
C12 C13 C14 C15 0.5(3)
C13 C14 C15 C16 -0.3(3)
C14 C15 C16 C17 -0.2(3)
C15 C16 C17 C12 0.5(3)
C13 C12 C17 C16 -0.3(3)
C11 C12 C17 C16 177.78(17)
C8 C9 C18 C19 -130.14(17)
C1 C9 C18 C19 105.7(2)
C8 C9 C18 C23 49.7(2)
C1 C9 C18 C23 -74.5(2)
C23 C18 C19 C20 -0.9(3)
C9 C18 C19 C20 178.94(17)
C18 C19 C20 C21 0.7(3)
C19 C20 C21 C22 0.1(3)
C20 C21 C22 C23 -0.7(3)
C21 C22 C23 C18 0.5(3)
C19 C18 C23 C22 0.3(3)
C9 C18 C23 C22 -179.52(17)
